data_1551446
loop_
_publ_author_name
'Hongyu Li'
'Hennie Valkenier'
'Luke W. Judd'
'Peter R. Brotherhood'
'Sabir Hussain'
'James A. Cooper'
'Ondrej Jurcek'
'Hazel A. Sparkes'
'David N. Sheppard'
'Anthony P. Davis'

_publ_section_title
;
 Efficient, non-toxic anion transport by synthetic carriers in cells and
 epithelia
;
_journal_name_full 'Nature Chemistry'
_journal_page_first 24
_journal_page_last 32
_journal_paper_doi 10.1038/nchem.2384
_journal_volume 8
_journal_year 2016
_chemical_formula_moiety 'C27 H32 N6 O8, C4 H12 N, Cl'
_chemical_formula_sum 'C31 H44 Cl N7 O8'
_chemical_formula_weight 678.18
_space_group_crystal_system monoclinic
_space_group_IT_number 14
_space_group_name_Hall '-P 2yn'
_space_group_name_H-M_alt 'P 1 21/n 1'
_atom_sites_solution_hydrogens mixed
_atom_sites_solution_primary iterative
_cell_angle_alpha 90
_cell_angle_beta 117.009(2)
_cell_angle_gamma 90
_cell_formula_units_Z 4
_cell_length_a 12.1881(3)
_cell_length_b 24.5629(6)
_cell_length_c 12.5908(3)
_cell_measurement_reflns_used 4592
_cell_measurement_temperature 100.0
_cell_measurement_theta_max 26.46
_cell_measurement_theta_min 2.46
_cell_volume 3358.27(15)
_computing_cell_refinement 'SAINT v8.27A (Bruker, 2012)'
_computing_data_reduction 'SAINT v8.27A (Bruker, 2012)'
_computing_molecular_graphics 'Olex2 (Dolomanov et al., 2009)'
_computing_publication_material 'Olex2 (Dolomanov et al., 2009)'
_computing_structure_refinement 'ShelXL (Sheldrick, 2008)'
_computing_structure_solution
;
Superflip (Palatinus & Chapuis, 2007;Palatinus & van der Lee, 2008;
Palatinus et al., 2012)
;
_diffrn_ambient_temperature 100.0
_diffrn_detector 'Bruker area detector'
_diffrn_detector_type 'CCD area detector'
_diffrn_measured_fraction_theta_full 1.000
_diffrn_measured_fraction_theta_max 0.999
_diffrn_measurement_device 'Bruker Apex II kappa CCDC area detector'
_diffrn_measurement_device_type 'Bruker Apex II kappa CCDC area detector'
_diffrn_measurement_method '\f and \w scans'
_diffrn_radiation_monochromator graphite
_diffrn_radiation_type MoK\a
_diffrn_radiation_wavelength 0.71073
_diffrn_reflns_av_R_equivalents 0.0517
_diffrn_reflns_av_unetI/netI 0.0514
_diffrn_reflns_Laue_measured_fraction_full 1.000
_diffrn_reflns_Laue_measured_fraction_max 0.999
_diffrn_reflns_limit_h_max 15
_diffrn_reflns_limit_h_min -15
_diffrn_reflns_limit_k_max 31
_diffrn_reflns_limit_k_min -22
_diffrn_reflns_limit_l_max 14
_diffrn_reflns_limit_l_min -15
_diffrn_reflns_number 27306
_diffrn_reflns_point_group_measured_fraction_full 1.000
_diffrn_reflns_point_group_measured_fraction_max 0.999
_diffrn_reflns_theta_full 26.000
_diffrn_reflns_theta_max 26.777
_diffrn_reflns_theta_min 1.658
_diffrn_source 'fine-focus sealed tube'
_diffrn_standards_number 0
_exptl_absorpt_coefficient_mu 0.174
_exptl_absorpt_correction_T_max 0.7454
_exptl_absorpt_correction_T_min 0.6583
_exptl_absorpt_correction_type multi-scan
_exptl_absorpt_process_details
;
SADABS-2012/1 (Bruker,2012) was used for absorption correction.
wR2(int) was 0.0608 before and 0.0497 after correction.
The Ratio of minimum to maximum transmission is 0.8831.
The \l/2 correction factor is 0.0015.
;
_exptl_crystal_colour colourless
_exptl_crystal_colour_primary colourless
_exptl_crystal_density_diffrn 1.341
_exptl_crystal_density_meas .
_exptl_crystal_description block
_exptl_crystal_F_000 1440
_exptl_crystal_size_max 0.36
_exptl_crystal_size_mid 0.24
_exptl_crystal_size_min 0.2
_refine_diff_density_max 0.645
_refine_diff_density_min -0.218
_refine_diff_density_rms 0.050
_refine_ls_extinction_coef .
_refine_ls_extinction_method none
_refine_ls_goodness_of_fit_ref 1.019
_refine_ls_hydrogen_treatment mixed
_refine_ls_matrix_type full
_refine_ls_number_parameters 435
_refine_ls_number_reflns 7158
_refine_ls_number_restraints 2
_refine_ls_restrained_S_all 1.018
_refine_ls_R_factor_all 0.0706
_refine_ls_R_factor_gt 0.0433
_refine_ls_shift/su_max 0.000
_refine_ls_shift/su_mean 0.000
_refine_ls_structure_factor_coef Fsqd
_refine_ls_weighting_details 'w=1/[\s^2^(Fo^2^)+(0.0389P)^2^+1.0225P] where P=(Fo^2^+2Fc^2^)/3'
_refine_ls_weighting_scheme calc
_refine_ls_wR_factor_gt 0.0889
_refine_ls_wR_factor_ref 0.0994
_reflns_Friedel_coverage 0.000
_reflns_Friedel_fraction_full .
_reflns_Friedel_fraction_max .
_reflns_number_gt 5155
_reflns_number_total 7158
_reflns_threshold_expression 'I > 2\s(I)'
_cod_data_source_file nchem.2384-s2.cif
_cod_data_source_block testm1
_cod_database_code 1551446
_shelx_space_group_comment
;
The symmetry employed for this shelxl refinement is uniquely defined
by the following loop, which should always be used as a source of
symmetry information in preference to the above space-group names.
They are only intended as comments.
;
_olex2_refinement_description
;
1. Fixed Uiso
 At 1.2 times of:
  All C(H) groups, All C(H,H) groups, All N(H) groups
 At 1.5 times of:
  All C(H,H,H) groups
2. Restrained distances
 N3-H3
 0.86 with sigma of 0.001
 N5-H5
 0.86 with sigma of 0.001
3.a Ternary CH refined with riding coordinates:
 C8(H8), C12(H12), C15(H15)
3.b Secondary CH2 refined with riding coordinates:
 C9(H9A,H9B), C10(H10A,H10B), C13(H13A,H13B), C14(H14A,H14B), C16(H16A,H16B),
 C17(H17A,H17B), C19(H19A,H19B)
3.c Aromatic/amide H refined with riding coordinates:
 N2(H2), N4(H4), C2(H2A), C3(H3A), C5(H5A), C6(H6), C23(H23), C24(H24),
 C26(H26), C27(H27)
3.d Idealised Me refined as rotating group:
 C20(H20A,H20B,H20C), C28(H28A,H28B,H28C), C29(H29A,H29B,H29C), C30(H30A,H30B,
 H30C), C31(H31A,H31B,H31C)
;

loop_
_space_group_symop_operation_xyz
'x, y, z'
'-x+1/2, y+1/2, -z+1/2'
'-x, -y, -z'
'x-1/2, -y-1/2, z-1/2'

loop_
_atom_site_label
_atom_site_type_symbol
_atom_site_fract_x
_atom_site_fract_y
_atom_site_fract_z
_atom_site_U_iso_or_equiv
_atom_site_adp_type
_atom_site_occupancy
_atom_site_site_symmetry_order
_atom_site_calc_flag
_atom_site_refinement_flags_posn
_atom_site_refinement_flags_adp
_atom_site_refinement_flags_occupancy
_atom_site_disorder_assembly
_atom_site_disorder_group
O1 O 1.11740(13) 0.09946(6) 0.51335(14) 0.0374(4) Uani 1 1 d . . . . .
O2 O 0.99126(13) 0.03760(6) 0.40272(12) 0.0294(3) Uani 1 1 d . . . . .
O3 O 0.50742(12) 0.09776(5) 0.54205(11) 0.0221(3) Uani 1 1 d . . . . .
O4 O 0.18899(12) 0.31721(5) 0.72797(11) 0.0232(3) Uani 1 1 d . . . . .
O5 O 0.09334(12) 0.27233(6) 0.55467(11) 0.0274(3) Uani 1 1 d . . . . .
O6 O 0.40154(12) 0.42170(5) 0.30680(11) 0.0232(3) Uani 1 1 d . . . . .
O7 O 0.91718(16) 0.53082(8) 0.29561(17) 0.0617(6) Uani 1 1 d . . . . .
O8 O 1.05137(14) 0.47154(7) 0.40482(13) 0.0402(4) Uani 1 1 d . . . . .
N1 N 1.01605(15) 0.07718(7) 0.46974(13) 0.0229(4) Uani 1 1 d . . . . .
N2 N 0.65835(14) 0.16311(6) 0.58618(13) 0.0197(3) Uani 1 1 d . . . . .
H2 H 0.6763 0.1958 0.6127 0.024 Uiso 1 1 calc R . . . .
N3 N 0.50076(14) 0.17809(6) 0.63107(14) 0.0211(3) Uani 1 1 d D . . . .
H3 H 0.5399(16) 0.2084(4) 0.6542(16) 0.025 Uiso 1 1 d DR . . . .
N4 N 0.41885(15) 0.35676(7) 0.44223(15) 0.0305(4) Uani 1 1 d . . . . .
H4 H 0.4704 0.3352 0.4952 0.037 Uiso 1 1 calc R . . . .
N5 N 0.57664(15) 0.36878(6) 0.39672(13) 0.0202(3) Uani 1 1 d D . . . .
H5 H 0.6107(17) 0.3430(5) 0.4474(12) 0.024 Uiso 1 1 d DR . . . .
N6 N 0.94453(17) 0.48820(8) 0.35221(16) 0.0373(5) Uani 1 1 d . . . . .
C1 C 0.92094(17) 0.09858(8) 0.49804(15) 0.0188(4) Uani 1 1 d . . . . .
C2 C 0.81792(17) 0.06740(8) 0.47489(15) 0.0188(4) Uani 1 1 d . . . . .
H2A H 0.8092 0.0331 0.4407 0.023 Uiso 1 1 calc R . . . .
C3 C 0.72816(17) 0.08731(7) 0.50255(14) 0.0177(4) Uani 1 1 d . . . . .
H3A H 0.6589 0.0665 0.4873 0.021 Uiso 1 1 calc R . . . .
C4 C 0.74178(16) 0.13889(8) 0.55358(14) 0.0173(4) Uani 1 1 d . . . . .
C5 C 0.84563(17) 0.17030(8) 0.57313(16) 0.0212(4) Uani 1 1 d . . . . .
H5A H 0.8535 0.2052 0.6044 0.025 Uiso 1 1 calc R . . . .
C6 C 0.93594(17) 0.15025(8) 0.54675(16) 0.0216(4) Uani 1 1 d . . . . .
H6 H 1.0053 0.1709 0.5613 0.026 Uiso 1 1 calc R . . . .
C7 C 0.55079(16) 0.14263(8) 0.58254(14) 0.0172(4) Uani 1 1 d . . . . .
C8 C 0.37498(17) 0.17403(8) 0.61713(16) 0.0217(4) Uani 1 1 d . . . . .
H8 H 0.3501 0.1357 0.6070 0.026 Uiso 1 1 calc R . . . .
C9 C 0.37153(18) 0.19611(8) 0.72903(16) 0.0234(4) Uani 1 1 d . . . . .
H9A H 0.2904 0.1897 0.7232 0.028 Uiso 1 1 calc R . . . .
H9B H 0.4308 0.1764 0.7979 0.028 Uiso 1 1 calc R . . . .
C10 C 0.40031(17) 0.25678(8) 0.74752(15) 0.0215(4) Uani 1 1 d . . . . .
H10A H 0.4850 0.2627 0.7631 0.026 Uiso 1 1 calc R . . . .
H10B H 0.3923 0.2689 0.8170 0.026 Uiso 1 1 calc R . . . .
C11 C 0.31455(16) 0.29143(7) 0.63868(14) 0.0175(4) Uani 1 1 d . . . . .
C12 C 0.31477(17) 0.26687(7) 0.52541(14) 0.0173(4) Uani 1 1 d . . . . .
H12 H 0.4005 0.2695 0.5392 0.021 Uiso 1 1 calc R . . . .
C13 C 0.28439(17) 0.20630(8) 0.50802(15) 0.0200(4) Uani 1 1 d . . . . .
H13A H 0.2892 0.1935 0.4373 0.024 Uiso 1 1 calc R . . . .
H13B H 0.2010 0.2005 0.4966 0.024 Uiso 1 1 calc R . . . .
C14 C 0.24155(17) 0.30179(8) 0.41461(15) 0.0219(4) Uani 1 1 d . . . . .
H14A H 0.2442 0.2851 0.3460 0.026 Uiso 1 1 calc R . . . .
H14B H 0.1562 0.3035 0.3994 0.026 Uiso 1 1 calc R . . . .
C15 C 0.29430(17) 0.35927(8) 0.43158(17) 0.0261(4) Uani 1 1 d . . . . .
H15 H 0.2424 0.3812 0.3617 0.031 Uiso 1 1 calc R . . . .
C16 C 0.29518(19) 0.38518(8) 0.54243(18) 0.0284(5) Uani 1 1 d . . . . .
H16A H 0.2110 0.3903 0.5292 0.034 Uiso 1 1 calc R . . . .
H16B H 0.3338 0.4207 0.5553 0.034 Uiso 1 1 calc R . . . .
C17 C 0.36426(18) 0.35020(8) 0.65404(16) 0.0247(4) Uani 1 1 d . . . . .
H17A H 0.3576 0.3671 0.7206 0.030 Uiso 1 1 calc R . . . .
H17B H 0.4508 0.3491 0.6731 0.030 Uiso 1 1 calc R . . . .
C18 C 0.18617(17) 0.29176(8) 0.63164(15) 0.0189(4) Uani 1 1 d . . . . .
C19 C 0.07583(18) 0.31749(9) 0.73941(17) 0.0263(5) Uani 1 1 d . . . . .
H19A H 0.0059 0.3190 0.6608 0.032 Uiso 1 1 calc R . . . .
H19B H 0.0736 0.3496 0.7832 0.032 Uiso 1 1 calc R . . . .
C20 C 0.0669(2) 0.26719(9) 0.80358(17) 0.0318(5) Uani 1 1 d . . . . .
H20A H 0.0663 0.2355 0.7588 0.048 Uiso 1 1 calc GR . . . .
H20B H -0.0077 0.2684 0.8117 0.048 Uiso 1 1 calc GR . . . .
H20C H 0.1364 0.2656 0.8812 0.048 Uiso 1 1 calc GR . . . .
C21 C 0.45915(17) 0.38545(7) 0.37592(15) 0.0182(4) Uani 1 1 d . . . . .
C22 C 0.66252(17) 0.39855(8) 0.37683(15) 0.0190(4) Uani 1 1 d . . . . .
C23 C 0.63418(18) 0.44570(8) 0.30736(16) 0.0242(4) Uani 1 1 d . . . . .
H23 H 0.5530 0.4574 0.2662 0.029 Uiso 1 1 calc R . . . .
C24 C 0.72740(19) 0.47470(9) 0.30025(17) 0.0292(5) Uani 1 1 d . . . . .
H24 H 0.7095 0.5066 0.2558 0.035 Uiso 1 1 calc R . . . .
C25 C 0.84745(18) 0.45635(9) 0.35918(16) 0.0263(5) Uani 1 1 d . . . . .
C26 C 0.87709(18) 0.40886(8) 0.42543(16) 0.0244(4) Uani 1 1 d . . . . .
H26 H 0.9581 0.3966 0.4637 0.029 Uiso 1 1 calc R . . . .
C27 C 0.78455(18) 0.38009(8) 0.43353(16) 0.0218(4) Uani 1 1 d . . . . .
H27 H 0.8031 0.3479 0.4772 0.026 Uiso 1 1 calc R . . . .
N7 N 0.77782(14) 0.45190(6) 0.75190(13) 0.0195(3) Uani 1 1 d . . . . .
C28 C 0.7114(2) 0.43272(9) 0.81973(19) 0.0346(5) Uani 1 1 d . . . . .
H28A H 0.6562 0.4606 0.8194 0.052 Uiso 1 1 calc GR . . . .
H28B H 0.7700 0.4247 0.9004 0.052 Uiso 1 1 calc GR . . . .
H28C H 0.6654 0.4004 0.7829 0.052 Uiso 1 1 calc GR . . . .
C29 C 0.6875(2) 0.46515(9) 0.62681(17) 0.0341(5) Uani 1 1 d . . . . .
H29A H 0.6410 0.4332 0.5888 0.051 Uiso 1 1 calc GR . . . .
H29B H 0.7308 0.4777 0.5840 0.051 Uiso 1 1 calc GR . . . .
H29C H 0.6327 0.4931 0.6271 0.051 Uiso 1 1 calc GR . . . .
C30 C 0.85066(19) 0.50151(8) 0.81085(17) 0.0246(4) Uani 1 1 d . . . . .
H30A H 0.7958 0.5301 0.8083 0.037 Uiso 1 1 calc GR . . . .
H30B H 0.8965 0.5130 0.7698 0.037 Uiso 1 1 calc GR . . . .
H30C H 0.9065 0.4933 0.8923 0.037 Uiso 1 1 calc GR . . . .
C31 C 0.86231(18) 0.40803(8) 0.75144(17) 0.0238(4) Uani 1 1 d . . . . .
H31A H 0.9211 0.3998 0.8319 0.036 Uiso 1 1 calc GR . . . .
H31B H 0.9048 0.4201 0.7075 0.036 Uiso 1 1 calc GR . . . .
H31C H 0.8154 0.3760 0.7146 0.036 Uiso 1 1 calc GR . . . .
Cl1 Cl 0.66683(4) 0.29138(2) 0.63303(4) 0.02205(11) Uani 1 1 d . . . . .

loop_
_atom_site_aniso_label
_atom_site_aniso_U_11
_atom_site_aniso_U_22
_atom_site_aniso_U_33
_atom_site_aniso_U_23
_atom_site_aniso_U_13
_atom_site_aniso_U_12
O1 0.0234(8) 0.0412(10) 0.0553(10) -0.0161(8) 0.0245(7) -0.0099(7)
O2 0.0287(8) 0.0290(8) 0.0373(8) -0.0114(7) 0.0209(7) -0.0033(6)
O3 0.0205(7) 0.0173(7) 0.0294(7) -0.0024(6) 0.0120(6) -0.0016(6)
O4 0.0201(7) 0.0286(8) 0.0228(6) -0.0065(6) 0.0113(6) 0.0012(6)
O5 0.0169(7) 0.0410(9) 0.0237(7) -0.0080(6) 0.0087(6) -0.0044(6)
O6 0.0239(7) 0.0220(8) 0.0257(7) 0.0063(6) 0.0130(6) 0.0050(6)
O7 0.0340(10) 0.0735(14) 0.0761(12) 0.0509(11) 0.0237(9) 0.0032(9)
O8 0.0232(8) 0.0567(11) 0.0433(9) 0.0118(8) 0.0175(7) 0.0019(8)
N1 0.0216(9) 0.0251(10) 0.0263(8) -0.0010(7) 0.0146(7) -0.0009(7)
N2 0.0195(8) 0.0157(8) 0.0266(8) -0.0033(6) 0.0128(7) -0.0011(7)
N3 0.0176(8) 0.0184(9) 0.0293(8) -0.0040(7) 0.0125(7) -0.0027(7)
N4 0.0187(9) 0.0334(11) 0.0389(10) 0.0206(8) 0.0128(8) 0.0049(8)
N5 0.0212(9) 0.0171(9) 0.0225(8) 0.0031(6) 0.0102(7) 0.0033(7)
N6 0.0250(10) 0.0542(14) 0.0353(10) 0.0155(9) 0.0159(8) 0.0003(9)
C1 0.0197(10) 0.0205(10) 0.0193(9) -0.0001(7) 0.0115(7) 0.0024(8)
C2 0.0211(10) 0.0183(10) 0.0181(8) -0.0002(7) 0.0099(7) -0.0002(8)
C3 0.0170(9) 0.0192(10) 0.0173(8) 0.0019(7) 0.0082(7) -0.0018(8)
C4 0.0158(9) 0.0200(10) 0.0163(8) 0.0025(7) 0.0074(7) 0.0025(8)
C5 0.0219(10) 0.0175(10) 0.0240(9) -0.0026(8) 0.0102(8) -0.0019(8)
C6 0.0194(10) 0.0214(11) 0.0247(9) -0.0010(8) 0.0107(8) -0.0039(8)
C7 0.0164(9) 0.0182(10) 0.0158(8) 0.0036(7) 0.0062(7) 0.0028(8)
C8 0.0183(10) 0.0191(11) 0.0304(10) -0.0002(8) 0.0135(8) -0.0015(8)
C9 0.0174(10) 0.0311(12) 0.0235(9) 0.0087(8) 0.0109(8) 0.0052(8)
C10 0.0174(10) 0.0309(12) 0.0146(8) -0.0002(8) 0.0059(7) 0.0046(8)
C11 0.0157(9) 0.0182(10) 0.0180(8) -0.0023(7) 0.0071(7) 0.0000(8)
C12 0.0153(9) 0.0199(10) 0.0175(8) -0.0005(7) 0.0080(7) -0.0019(8)
C13 0.0175(10) 0.0226(11) 0.0211(9) -0.0048(8) 0.0098(7) -0.0034(8)
C14 0.0169(10) 0.0292(12) 0.0193(9) 0.0036(8) 0.0079(7) 0.0007(8)
C15 0.0159(10) 0.0285(12) 0.0327(10) 0.0131(9) 0.0100(8) 0.0040(9)
C16 0.0213(11) 0.0175(11) 0.0462(12) 0.0028(9) 0.0153(9) 0.0000(9)
C17 0.0197(10) 0.0251(11) 0.0289(10) -0.0067(8) 0.0107(8) -0.0028(9)
C18 0.0205(10) 0.0185(10) 0.0178(8) 0.0013(7) 0.0086(8) 0.0024(8)
C19 0.0193(10) 0.0351(13) 0.0271(10) -0.0045(9) 0.0127(8) 0.0060(9)
C20 0.0326(12) 0.0386(13) 0.0267(10) -0.0047(9) 0.0156(9) -0.0044(10)
C21 0.0200(10) 0.0152(10) 0.0183(8) -0.0025(7) 0.0077(7) -0.0018(8)
C22 0.0226(10) 0.0197(10) 0.0170(8) -0.0034(7) 0.0108(8) 0.0002(8)
C23 0.0201(10) 0.0330(12) 0.0209(9) 0.0050(8) 0.0105(8) 0.0048(9)
C24 0.0301(12) 0.0344(13) 0.0268(10) 0.0126(9) 0.0163(9) 0.0046(10)
C25 0.0228(11) 0.0374(13) 0.0227(9) 0.0038(9) 0.0139(8) -0.0010(9)
C26 0.0205(10) 0.0310(12) 0.0234(9) -0.0015(8) 0.0114(8) 0.0043(9)
C27 0.0255(11) 0.0188(10) 0.0227(9) -0.0004(8) 0.0122(8) 0.0045(8)
N7 0.0187(8) 0.0203(9) 0.0211(7) -0.0044(6) 0.0103(6) -0.0031(7)
C28 0.0323(12) 0.0390(14) 0.0460(13) -0.0052(10) 0.0294(11) -0.0072(10)
C29 0.0355(13) 0.0334(13) 0.0228(10) -0.0069(9) 0.0039(9) 0.0078(10)
C30 0.0261(11) 0.0183(11) 0.0291(10) -0.0055(8) 0.0122(8) -0.0037(9)
C31 0.0260(11) 0.0190(11) 0.0305(10) -0.0035(8) 0.0164(9) 0.0010(8)
Cl1 0.0204(2) 0.0181(2) 0.0242(2) 0.00150(18) 0.00715(18) -0.00151(19)

loop_
_atom_type_symbol
_atom_type_description
_atom_type_scat_dispersion_real
_atom_type_scat_dispersion_imag
_atom_type_scat_source
C C 0.0033 0.0016 'International Tables Vol C Tables 4.2.6.8 and 6.1.1.4'
H H 0.0000 0.0000 'International Tables Vol C Tables 4.2.6.8 and 6.1.1.4'
Cl Cl 0.1484 0.1585 'International Tables Vol C Tables 4.2.6.8 and 6.1.1.4'
N N 0.0061 0.0033 'International Tables Vol C Tables 4.2.6.8 and 6.1.1.4'
O O 0.0106 0.0060 'International Tables Vol C Tables 4.2.6.8 and 6.1.1.4'

loop_
_geom_angle_atom_site_label_1
_geom_angle_atom_site_label_2
_geom_angle_atom_site_label_3
_geom_angle
_geom_angle_site_symmetry_1
_geom_angle_site_symmetry_3
C18 O4 C19 116.98(14) . .
O1 N1 O2 122.80(16) . .
O1 N1 C1 118.67(15) . .
O2 N1 C1 118.53(15) . .
C4 N2 H2 115.0 . .
C7 N2 H2 115.0 . .
C7 N2 C4 129.98(16) . .
C7 N3 H3 114.5(14) . .
C7 N3 C8 124.19(16) . .
C8 N3 H3 119.2(14) . .
C15 N4 H4 117.4 . .
C21 N4 H4 117.4 . .
C21 N4 C15 125.27(16) . .
C21 N5 H5 117.7(14) . .
C22 N5 H5 111.8(14) . .
C22 N5 C21 127.21(16) . .
O7 N6 O8 122.60(18) . .
O7 N6 C25 118.77(18) . .
O8 N6 C25 118.63(18) . .
C2 C1 N1 119.69(16) . .
C2 C1 C6 121.67(17) . .
C6 C1 N1 118.64(16) . .
C1 C2 H2A 120.1 . .
C3 C2 C1 119.88(17) . .
C3 C2 H2A 120.1 . .
C2 C3 H3A 120.1 . .
C2 C3 C4 119.72(17) . .
C4 C3 H3A 120.1 . .
N2 C4 C3 125.02(16) . .
N2 C4 C5 115.75(16) . .
C3 C4 C5 119.22(16) . .
C4 C5 H5A 119.5 . .
C6 C5 C4 121.10(18) . .
C6 C5 H5A 119.5 . .
C1 C6 H6 120.8 . .
C5 C6 C1 118.38(17) . .
C5 C6 H6 120.8 . .
O3 C7 N2 124.18(16) . .
O3 C7 N3 124.46(17) . .
N3 C7 N2 111.35(16) . .
N3 C8 H8 109.0 . .
N3 C8 C9 109.32(15) . .
N3 C8 C13 111.11(15) . .
C9 C8 H8 109.0 . .
C9 C8 C13 109.40(15) . .
C13 C8 H8 109.0 . .
C8 C9 H9A 109.0 . .
C8 C9 H9B 109.0 . .
H9A C9 H9B 107.8 . .
C10 C9 C8 112.77(15) . .
C10 C9 H9A 109.0 . .
C10 C9 H9B 109.0 . .
C9 C10 H10A 109.0 . .
C9 C10 H10B 109.0 . .
C9 C10 C11 112.73(15) . .
H10A C10 H10B 107.8 . .
C11 C10 H10A 109.0 . .
C11 C10 H10B 109.0 . .
C10 C11 C12 108.55(14) . .
C17 C11 C10 109.55(15) . .
C17 C11 C12 108.35(14) . .
C18 C11 C10 108.46(14) . .
C18 C11 C12 112.26(14) . .
C18 C11 C17 109.63(15) . .
C11 C12 H12 105.0 . .
C13 C12 C11 114.22(14) . .
C13 C12 H12 105.0 . .
C13 C12 C14 114.36(15) . .
C14 C12 C11 112.10(15) . .
C14 C12 H12 105.0 . .
C8 C13 H13A 109.6 . .
C8 C13 H13B 109.6 . .
C12 C13 C8 110.26(15) . .
C12 C13 H13A 109.6 . .
C12 C13 H13B 109.6 . .
H13A C13 H13B 108.1 . .
C12 C14 H14A 109.5 . .
C12 C14 H14B 109.5 . .
H14A C14 H14B 108.1 . .
C15 C14 C12 110.88(15) . .
C15 C14 H14A 109.5 . .
C15 C14 H14B 109.5 . .
N4 C15 C14 109.12(16) . .
N4 C15 H15 109.0 . .
N4 C15 C16 110.91(16) . .
C14 C15 H15 109.0 . .
C14 C15 C16 109.92(15) . .
C16 C15 H15 109.0 . .
C15 C16 H16A 109.2 . .
C15 C16 H16B 109.2 . .
C15 C16 C17 112.13(16) . .
H16A C16 H16B 107.9 . .
C17 C16 H16A 109.2 . .
C17 C16 H16B 109.2 . .
C11 C17 H17A 109.0 . .
C11 C17 H17B 109.0 . .
C16 C17 C11 112.87(15) . .
C16 C17 H17A 109.0 . .
C16 C17 H17B 109.0 . .
H17A C17 H17B 107.8 . .
O4 C18 C11 110.05(15) . .
O5 C18 O4 122.50(17) . .
O5 C18 C11 127.44(16) . .
O4 C19 H19A 109.5 . .
O4 C19 H19B 109.5 . .
O4 C19 C20 110.65(16) . .
H19A C19 H19B 108.1 . .
C20 C19 H19A 109.5 . .
C20 C19 H19B 109.5 . .
C19 C20 H20A 109.5 . .
C19 C20 H20B 109.5 . .
C19 C20 H20C 109.5 . .
H20A C20 H20B 109.5 . .
H20A C20 H20C 109.5 . .
H20B C20 H20C 109.5 . .
O6 C21 N4 124.85(18) . .
O6 C21 N5 123.87(16) . .
N4 C21 N5 111.28(16) . .
N5 C22 C23 123.83(17) . .
N5 C22 C27 116.75(16) . .
C23 C22 C27 119.40(17) . .
C22 C23 H23 120.2 . .
C24 C23 C22 119.51(18) . .
C24 C23 H23 120.2 . .
C23 C24 H24 120.0 . .
C23 C24 C25 119.99(19) . .
C25 C24 H24 120.0 . .
C24 C25 N6 118.98(18) . .
C24 C25 C26 121.46(19) . .
C26 C25 N6 119.56(18) . .
C25 C26 H26 120.6 . .
C27 C26 C25 118.70(18) . .
C27 C26 H26 120.6 . .
C22 C27 H27 119.6 . .
C26 C27 C22 120.88(18) . .
C26 C27 H27 119.6 . .
C29 N7 C28 109.94(16) . .
C29 N7 C30 109.53(15) . .
C29 N7 C31 109.46(14) . .
C30 N7 C28 109.11(14) . .
C30 N7 C31 109.63(15) . .
C31 N7 C28 109.15(15) . .
N7 C28 H28A 109.5 . .
N7 C28 H28B 109.5 . .
N7 C28 H28C 109.5 . .
H28A C28 H28B 109.5 . .
H28A C28 H28C 109.5 . .
H28B C28 H28C 109.5 . .
N7 C29 H29A 109.5 . .
N7 C29 H29B 109.5 . .
N7 C29 H29C 109.5 . .
H29A C29 H29B 109.5 . .
H29A C29 H29C 109.5 . .
H29B C29 H29C 109.5 . .
N7 C30 H30A 109.5 . .
N7 C30 H30B 109.5 . .
N7 C30 H30C 109.5 . .
H30A C30 H30B 109.5 . .
H30A C30 H30C 109.5 . .
H30B C30 H30C 109.5 . .
N7 C31 H31A 109.5 . .
N7 C31 H31B 109.5 . .
N7 C31 H31C 109.5 . .
H31A C31 H31B 109.5 . .
H31A C31 H31C 109.5 . .
H31B C31 H31C 109.5 . .

loop_
_geom_bond_atom_site_label_1
_geom_bond_atom_site_label_2
_geom_bond_distance
_geom_bond_site_symmetry_2
O1 N1 1.229(2) .
O2 N1 1.232(2) .
O3 C7 1.228(2) .
O4 C18 1.351(2) .
O4 C19 1.450(2) .
O5 C18 1.205(2) .
O6 C21 1.220(2) .
O7 N6 1.224(2) .
O8 N6 1.232(2) .
N1 C1 1.457(2) .
N2 H2 0.8600 .
N2 C4 1.391(2) .
N2 C7 1.385(2) .
N3 H3 0.8600(11) .
N3 C7 1.357(2) .
N3 C8 1.465(2) .
N4 H4 0.8600 .
N4 C15 1.463(2) .
N4 C21 1.344(2) .
N5 H5 0.8600(10) .
N5 C21 1.395(2) .
N5 C22 1.390(2) .
N6 C25 1.454(3) .
C1 C2 1.384(3) .
C1 C6 1.385(3) .
C2 H2A 0.9300 .
C2 C3 1.380(2) .
C3 H3A 0.9300 .
C3 C4 1.396(3) .
C4 C5 1.405(3) .
C5 H5A 0.9300 .
C5 C6 1.377(3) .
C6 H6 0.9300 .
C8 H8 0.9800 .
C8 C9 1.528(3) .
C8 C13 1.535(3) .
C9 H9A 0.9700 .
C9 H9B 0.9700 .
C9 C10 1.524(3) .
C10 H10A 0.9700 .
C10 H10B 0.9700 .
C10 C11 1.547(2) .
C11 C12 1.550(2) .
C11 C17 1.543(3) .
C11 C18 1.527(2) .
C12 H12 0.9800 .
C12 C13 1.525(3) .
C12 C14 1.532(2) .
C13 H13A 0.9700 .
C13 H13B 0.9700 .
C14 H14A 0.9700 .
C14 H14B 0.9700 .
C14 C15 1.526(3) .
C15 H15 0.9800 .
C15 C16 1.530(3) .
C16 H16A 0.9700 .
C16 H16B 0.9700 .
C16 C17 1.532(3) .
C17 H17A 0.9700 .
C17 H17B 0.9700 .
C19 H19A 0.9700 .
C19 H19B 0.9700 .
C19 C20 1.507(3) .
C20 H20A 0.9600 .
C20 H20B 0.9600 .
C20 H20C 0.9600 .
C22 C23 1.397(3) .
C22 C27 1.401(3) .
C23 H23 0.9300 .
C23 C24 1.378(3) .
C24 H24 0.9300 .
C24 C25 1.381(3) .
C25 C26 1.383(3) .
C26 H26 0.9300 .
C26 C27 1.373(3) .
C27 H27 0.9300 .
N7 C28 1.495(2) .
N7 C29 1.491(2) .
N7 C30 1.492(2) .
N7 C31 1.492(2) .
C28 H28A 0.9600 .
C28 H28B 0.9600 .
C28 H28C 0.9600 .
C29 H29A 0.9600 .
C29 H29B 0.9600 .
C29 H29C 0.9600 .
C30 H30A 0.9600 .
C30 H30B 0.9600 .
C30 H30C 0.9600 .
C31 H31A 0.9600 .
C31 H31B 0.9600 .
C31 H31C 0.9600 .

loop_
_geom_hbond_atom_site_label_D
_geom_hbond_atom_site_label_H
_geom_hbond_atom_site_label_A
_geom_hbond_distance_DH
_geom_hbond_distance_HA
_geom_hbond_distance_DA
_geom_hbond_angle_DHA
_geom_hbond_site_symmetry_A
N2 H2 Cl1 0.86 2.37 3.1984(16) 162.1 .
N3 H3 Cl1 0.8600(11) 2.645(9) 3.4344(16) 153.2(17) .
N4 H4 Cl1 0.86 2.48 3.3001(17) 160.9 .
N5 H5 Cl1 0.8600(10) 2.467(8) 3.2719(15) 156.1(17) .
C23 H23 O6 0.93 2.30 2.893(2) 121.1 .

loop_
_geom_torsion_atom_site_label_1
_geom_torsion_atom_site_label_2
_geom_torsion_atom_site_label_3
_geom_torsion_atom_site_label_4
_geom_torsion
_geom_torsion_site_symmetry_1
_geom_torsion_site_symmetry_2
_geom_torsion_site_symmetry_3
_geom_torsion_site_symmetry_4
O1 N1 C1 C2 -164.46(17) . . . .
O1 N1 C1 C6 16.1(3) . . . .
O2 N1 C1 C2 15.8(2) . . . .
O2 N1 C1 C6 -163.61(16) . . . .
O7 N6 C25 C24 1.0(3) . . . .
O7 N6 C25 C26 -178.2(2) . . . .
O8 N6 C25 C24 -179.87(19) . . . .
O8 N6 C25 C26 0.9(3) . . . .
N1 C1 C2 C3 179.41(15) . . . .
N1 C1 C6 C5 179.90(16) . . . .
N2 C4 C5 C6 178.63(16) . . . .
N3 C8 C9 C10 64.9(2) . . . .
N3 C8 C13 C12 -64.19(19) . . . .
N4 C15 C16 C17 -65.6(2) . . . .
N5 C22 C23 C24 175.10(17) . . . .
N5 C22 C27 C26 -175.73(16) . . . .
N6 C25 C26 C27 178.30(17) . . . .
C1 C2 C3 C4 0.1(3) . . . .
C2 C1 C6 C5 0.5(3) . . . .
C2 C3 C4 N2 -179.45(16) . . . .
C2 C3 C4 C5 1.6(2) . . . .
C3 C4 C5 C6 -2.3(3) . . . .
C4 N2 C7 O3 -3.7(3) . . . .
C4 N2 C7 N3 175.33(16) . . . .
C4 C5 C6 C1 1.3(3) . . . .
C6 C1 C2 C3 -1.2(3) . . . .
C7 N2 C4 C3 3.6(3) . . . .
C7 N2 C4 C5 -177.45(16) . . . .
C7 N3 C8 C9 148.15(17) . . . .
C7 N3 C8 C13 -91.0(2) . . . .
C8 N3 C7 O3 -15.1(3) . . . .
C8 N3 C7 N2 165.88(16) . . . .
C8 C9 C10 C11 55.6(2) . . . .
C9 C8 C13 C12 56.6(2) . . . .
C9 C10 C11 C12 -51.2(2) . . . .
C9 C10 C11 C17 -169.36(15) . . . .
C9 C10 C11 C18 71.01(18) . . . .
C10 C11 C12 C13 53.2(2) . . . .
C10 C11 C12 C14 -174.66(15) . . . .
C10 C11 C17 C16 171.92(15) . . . .
C10 C11 C18 O4 64.70(19) . . . .
C10 C11 C18 O5 -114.5(2) . . . .
C11 C12 C13 C8 -57.2(2) . . . .
C11 C12 C14 C15 59.0(2) . . . .
C12 C11 C17 C16 53.7(2) . . . .
C12 C11 C18 O4 -175.36(14) . . . .
C12 C11 C18 O5 5.5(3) . . . .
C12 C14 C15 N4 64.88(19) . . . .
C12 C14 C15 C16 -57.0(2) . . . .
C13 C8 C9 C10 -56.9(2) . . . .
C13 C12 C14 C15 -168.99(15) . . . .
C14 C12 C13 C8 171.76(15) . . . .
C14 C15 C16 C17 55.1(2) . . . .
C15 N4 C21 O6 8.3(3) . . . .
C15 N4 C21 N5 -172.17(17) . . . .
C15 C16 C17 C11 -55.0(2) . . . .
C17 C11 C12 C13 172.11(15) . . . .
C17 C11 C12 C14 -55.76(19) . . . .
C17 C11 C18 O4 -54.88(18) . . . .
C17 C11 C18 O5 125.9(2) . . . .
C18 O4 C19 C20 87.49(19) . . . .
C18 C11 C12 C13 -66.7(2) . . . .
C18 C11 C12 C14 65.5(2) . . . .
C18 C11 C17 C16 -69.17(19) . . . .
C19 O4 C18 O5 3.7(3) . . . .
C19 O4 C18 C11 -175.56(15) . . . .
C21 N4 C15 C14 126.47(19) . . . .
C21 N4 C15 C16 -112.3(2) . . . .
C21 N5 C22 C23 -15.2(3) . . . .
C21 N5 C22 C27 162.99(16) . . . .
C22 N5 C21 O6 22.0(3) . . . .
C22 N5 C21 N4 -157.53(17) . . . .
C22 C23 C24 C25 1.6(3) . . . .
C23 C22 C27 C26 2.5(3) . . . .
C23 C24 C25 N6 -178.83(18) . . . .
C23 C24 C25 C26 0.4(3) . . . .
C24 C25 C26 C27 -1.0(3) . . . .
C25 C26 C27 C22 -0.5(3) . . . .
C27 C22 C23 C24 -3.0(3) . . . .
